data_7044051
loop_
_publ_author_name
'Kessler, Julie A.'
'Iluc, Vlad M.'

_publ_section_title
;
 Ni(II) Phosphine and Phosphide Complexes Supported by a PNP-Pyrrole
 Pincer Ligand
;
_journal_name_full 'Dalton Trans.'
_journal_paper_doi 10.1039/C7DT02784B
_journal_year 2017
_chemical_formula_sum 'C21 H43 F6 N Ni O3 P4'
_chemical_formula_weight 654.15
_chemical_name_systematic
;
 ?
;
_space_group_crystal_system triclinic
_space_group_IT_number 2
_space_group_name_Hall '-P 1'
_space_group_name_H-M_alt 'P -1'
_symmetry_space_group_name_Hall '-P 1'
_symmetry_space_group_name_H-M 'P -1'
_atom_sites_solution_hydrogens geom
_audit_creation_method SHELXL-2013
_audit_update_record
;
2017-07-28 deposited with the CCDC.
2017-08-29 downloaded from the CCDC.
;
_cell_angle_alpha 109.950(2)
_cell_angle_beta 107.078(2)
_cell_angle_gamma 107.074(2)
_cell_formula_units_Z 4
_cell_length_a 14.4915(6)
_cell_length_b 15.0549(6)
_cell_length_c 16.2395(6)
_cell_measurement_reflns_used 7855
_cell_measurement_temperature 120(2)
_cell_measurement_theta_max 23.51
_cell_measurement_theta_min 2.24
_cell_volume 2861.4(2)
_computing_structure_refinement 'SHELXL-2013 (Sheldrick, 2013)'
_diffrn_ambient_temperature 120(2)
_diffrn_measured_fraction_theta_full 1.000
_diffrn_measured_fraction_theta_max 1.000
_diffrn_measurement_device_type 'Bruker APEX-II'
_diffrn_radiation_type MoK\a
_diffrn_radiation_wavelength 0.71073
_diffrn_reflns_av_R_equivalents 0.0777
_diffrn_reflns_av_unetI/netI 0.0512
_diffrn_reflns_Laue_measured_fraction_full 1.000
_diffrn_reflns_Laue_measured_fraction_max 1.000
_diffrn_reflns_limit_h_max 17
_diffrn_reflns_limit_h_min -17
_diffrn_reflns_limit_k_max 17
_diffrn_reflns_limit_k_min -17
_diffrn_reflns_limit_l_max 19
_diffrn_reflns_limit_l_min -19
_diffrn_reflns_number 71121
_diffrn_reflns_point_group_measured_fraction_full 1.000
_diffrn_reflns_point_group_measured_fraction_max 1.000
_diffrn_reflns_theta_full 25.000
_diffrn_reflns_theta_max 24.998
_diffrn_reflns_theta_min 1.484
_exptl_absorpt_coefficient_mu 0.965
_exptl_absorpt_correction_T_max 0.7455
_exptl_absorpt_correction_T_min 0.6838
_exptl_absorpt_correction_type multi-scan
_exptl_absorpt_process_details 'Bruker AXS area detector scaling and absorption correction'
_exptl_crystal_density_diffrn 1.518
_exptl_crystal_description block
_exptl_crystal_F_000 1368
_exptl_crystal_size_max 0.140
_exptl_crystal_size_mid 0.100
_exptl_crystal_size_min 0.090
_refine_diff_density_max 0.428
_refine_diff_density_min -0.382
_refine_diff_density_rms 0.078
_refine_ls_extinction_method none
_refine_ls_goodness_of_fit_ref 1.096
_refine_ls_hydrogen_treatment constr
_refine_ls_matrix_type full
_refine_ls_number_parameters 671
_refine_ls_number_reflns 10079
_refine_ls_number_restraints 0
_refine_ls_restrained_S_all 1.096
_refine_ls_R_factor_all 0.0620
_refine_ls_R_factor_gt 0.0358
_refine_ls_shift/su_max 0.007
_refine_ls_shift/su_mean 0.000
_refine_ls_structure_factor_coef Fsqd
_refine_ls_weighting_details 'w=1/[\s^2^(Fo^2^)+(0.0329P)^2^] where P=(Fo^2^+2Fc^2^)/3'
_refine_ls_weighting_scheme calc
_refine_ls_wR_factor_gt 0.0735
_refine_ls_wR_factor_ref 0.0803
_reflns_Friedel_coverage 0.000
_reflns_number_gt 7500
_reflns_number_total 10079
_reflns_threshold_expression 'I > 2\s(I)'
_cod_data_source_file c7dt02784b2.cif
_cod_data_source_block JK4_165_0m
_cod_database_code 7044051
_shelx_space_group_comment
;
The symmetry employed for this shelxl refinement is uniquely defined
by the following loop, which should always be used as a source of
symmetry information in preference to the above space-group names.
They are only intended as comments.
;
_shelx_estimated_absorpt_t_min 0.877
_shelx_estimated_absorpt_t_max 0.918
_shelxl_version_number 2013-4

loop_
_space_group_symop_operation_xyz
'x, y, z'
'-x, -y, -z'

loop_
_atom_site_label
_atom_site_type_symbol
_atom_site_fract_x
_atom_site_fract_y
_atom_site_fract_z
_atom_site_U_iso_or_equiv
_atom_site_adp_type
_atom_site_occupancy
_atom_site_site_symmetry_order
_atom_site_calc_flag
_atom_site_refinement_flags_posn
_atom_site_refinement_flags_adp
Ni1 Ni 0.22439(3) 0.23161(3) 0.00771(2) 0.01244(9) Uani 1 1 d . .
N1 N 0.11929(18) 0.09622(17) -0.07778(16) 0.0156(5) Uani 1 1 d . .
Ni2 Ni 0.75400(3) 0.21304(3) 0.49970(2) 0.01176(9) Uani 1 1 d . .
N2 N 0.74155(18) 0.18089(17) 0.59723(16) 0.0149(5) Uani 1 1 d . .
P3 P 0.72002(6) 0.28963(6) 0.03215(6) 0.01853(19) Uani 1 1 d . .
P4 P 0.24072(6) 0.27519(6) 0.51700(6) 0.01926(19) Uani 1 1 d . .
P11 P 0.29607(6) 0.15531(6) 0.08544(5) 0.01386(17) Uani 1 1 d . .
C11 C 0.1854(2) 0.0244(2) 0.0288(2) 0.0197(7) Uani 1 1 d . .
H11A H 0.2126 -0.0298 0.0178 0.024 Uiso 1 1 calc R U
H11B H 0.1493 0.0199 0.0714 0.024 Uiso 1 1 calc R U
O11 O 0.43800(15) 0.39137(14) 0.18722(13) 0.0198(5) Uani 1 1 d . .
P12 P 0.11847(6) 0.27179(6) -0.08739(5) 0.01502(17) Uani 1 1 d . .
C12 C 0.0332(2) 0.1455(2) -0.1972(2) 0.0211(7) Uani 1 1 d . .
H12A H -0.0416 0.1365 -0.2243 0.025 Uiso 1 1 calc R U
H12B H 0.0598 0.1409 -0.2474 0.025 Uiso 1 1 calc R U
O12 O 0.41840(15) 0.42873(14) 0.04535(14) 0.0189(5) Uani 1 1 d . .
P13 P 0.35177(6) 0.38436(6) 0.09604(5) 0.01327(17) Uani 1 1 d . .
C13 C 0.1092(2) 0.0077(2) -0.0657(2) 0.0168(7) Uani 1 1 d . .
O13 O 0.31907(15) 0.47518(14) 0.13586(13) 0.0162(4) Uani 1 1 d . .
C14 C 0.0242(2) -0.0779(2) -0.1455(2) 0.0187(7) Uani 1 1 d . .
H14 H -0.0003 -0.1485 -0.1559 0.022 Uiso 1 1 calc R U
C15 C -0.0213(2) -0.0422(2) -0.2102(2) 0.0194(7) Uani 1 1 d . .
H15 H -0.0819 -0.0842 -0.2721 0.023 Uiso 1 1 calc R U
C19 C 0.3748(3) 0.5837(2) 0.1574(2) 0.0291(8) Uani 1 1 d . .
H19A H 0.3228 0.6127 0.1454 0.044 Uiso 1 1 calc R U
H19B H 0.4112 0.5865 0.1156 0.044 Uiso 1 1 calc R U
H19C H 0.4279 0.6251 0.2259 0.044 Uiso 1 1 calc R U
C18 C 0.4837(3) 0.3801(2) 0.0147(2) 0.0306(8) Uani 1 1 d . .
H18A H 0.5213 0.4176 -0.0132 0.046 Uiso 1 1 calc R U
H18B H 0.4374 0.3065 -0.0345 0.046 Uiso 1 1 calc R U
H18C H 0.5364 0.3833 0.0711 0.046 Uiso 1 1 calc R U
C17 C 0.5245(3) 0.4894(2) 0.2665(2) 0.0378(9) Uani 1 1 d . .
H17A H 0.5691 0.4756 0.3145 0.057 Uiso 1 1 calc R U
H17B H 0.4949 0.5343 0.2975 0.057 Uiso 1 1 calc R U
H17C H 0.5685 0.5250 0.2414 0.057 Uiso 1 1 calc R U
C16 C 0.0382(2) 0.0635(2) -0.1669(2) 0.0169(7) Uani 1 1 d . .
P21 P 0.75911(6) 0.36221(6) 0.59362(5) 0.01399(17) Uani 1 1 d . .
C21 C 0.8000(2) 0.3634(2) 0.71174(19) 0.0169(7) Uani 1 1 d . .
H21A H 0.8788 0.4036 0.7507 0.020 Uiso 1 1 calc R U
H21B H 0.7650 0.3960 0.7487 0.020 Uiso 1 1 calc R U
O21 O 0.89634(15) 0.35634(14) 0.43892(13) 0.0152(4) Uani 1 1 d . .
P22 P 0.72729(6) 0.04755(6) 0.42599(5) 0.01381(17) Uani 1 1 d . .
C22 C 0.6736(2) -0.0069(2) 0.4956(2) 0.0207(7) Uani 1 1 d . .
H22A H 0.5942 -0.0436 0.4613 0.025 Uiso 1 1 calc R U
H22B H 0.7010 -0.0577 0.5042 0.025 Uiso 1 1 calc R U
O22 O 0.70616(15) 0.30704(15) 0.36005(14) 0.0186(5) Uani 1 1 d . .
P23 P 0.78307(6) 0.26065(6) 0.39785(5) 0.01289(17) Uani 1 1 d . .
C24 C 0.7491(2) 0.1990(2) 0.7419(2) 0.0213(7) Uani 1 1 d . .
H24 H 0.7595 0.2288 0.8076 0.026 Uiso 1 1 calc R U
C25 C 0.7142(2) 0.0914(2) 0.6795(2) 0.0204(7) Uani 1 1 d . .
H25 H 0.6971 0.0355 0.6956 0.024 Uiso 1 1 calc R U
C26 C 0.7096(2) 0.0830(2) 0.5920(2) 0.0182(7) Uani 1 1 d . .
C27 C 0.9938(2) 0.3440(2) 0.4725(2) 0.0258(8) Uani 1 1 d . .
H27A H 1.0559 0.4132 0.5103 0.039 Uiso 1 1 calc R U
H27B H 1.0012 0.3008 0.4163 0.039 Uiso 1 1 calc R U
H27C H 0.9904 0.3095 0.5137 0.039 Uiso 1 1 calc R U
C28 C 0.7185(3) 0.3648(3) 0.3057(2) 0.0290(8) Uani 1 1 d . .
H28A H 0.7178 0.4324 0.3389 0.043 Uiso 1 1 calc R U
H28B H 0.6592 0.3240 0.2399 0.043 Uiso 1 1 calc R U
H28C H 0.7869 0.3772 0.3016 0.043 Uiso 1 1 calc R U
C29 C 0.8103(3) 0.1868(2) 0.2360(2) 0.0238(7) Uani 1 1 d . .
H29A H 0.8387 0.1368 0.2124 0.036 Uiso 1 1 calc R U
H29B H 0.8664 0.2588 0.2661 0.036 Uiso 1 1 calc R U
H29C H 0.7488 0.1757 0.1811 0.036 Uiso 1 1 calc R U
C31 C 0.3408(2) 0.2051(2) 0.2170(2) 0.0163(7) Uani 1 1 d . .
H31 H 0.4183 0.2564 0.2504 0.020 Uiso 1 1 calc R U
F31 F 0.71787(15) 0.18740(14) -0.04240(14) 0.0433(5) Uani 1 1 d . .
C32 C 0.4070(2) 0.1418(2) 0.0588(2) 0.0161(7) Uani 1 1 d . .
H32 H 0.4638 0.2147 0.0865 0.019 Uiso 1 1 calc R U
F32 F 0.79178(14) 0.35897(14) -0.00033(13) 0.0371(5) Uani 1 1 d . .
C33 C 0.3306(2) 0.1193(2) 0.2488(2) 0.0230(7) Uani 1 1 d . .
H33A H 0.3669 0.1519 0.3201 0.035 Uiso 1 1 calc R U
H33B H 0.3639 0.0767 0.2210 0.035 Uiso 1 1 calc R U
H33C H 0.2545 0.0744 0.2257 0.035 Uiso 1 1 calc R U
F33 F 0.82573(14) 0.30801(15) 0.11495(13) 0.0384(5) Uani 1 1 d . .
C34 C 0.2787(3) 0.2635(2) 0.2518(2) 0.0254(8) Uani 1 1 d . .
H34A H 0.3033 0.2891 0.3221 0.038 Uiso 1 1 calc R U
H34B H 0.2019 0.2158 0.2177 0.038 Uiso 1 1 calc R U
H34C H 0.2912 0.3233 0.2378 0.038 Uiso 1 1 calc R U
F34 F 0.72085(15) 0.39145(15) 0.10678(14) 0.0473(6) Uani 1 1 d . .
C35 C 0.4599(2) 0.0856(2) 0.1041(2) 0.0244(7) Uani 1 1 d . .
H35A H 0.5171 0.0813 0.0848 0.037 Uiso 1 1 calc R U
H35B H 0.4061 0.0146 0.0815 0.037 Uiso 1 1 calc R U
H35C H 0.4905 0.1248 0.1753 0.037 Uiso 1 1 calc R U
F35 F 0.64769(14) 0.22040(15) 0.06490(13) 0.0402(5) Uani 1 1 d . .
C36 C 0.3709(3) 0.0905(2) -0.0513(2) 0.0269(8) Uani 1 1 d . .
H36A H 0.4335 0.0956 -0.0644 0.040 Uiso 1 1 calc R U
H36B H 0.3356 0.1267 -0.0791 0.040 Uiso 1 1 calc R U
H36C H 0.3204 0.0164 -0.0808 0.040 Uiso 1 1 calc R U
F36 F 0.61354(14) 0.27140(15) -0.05035(12) 0.0348(5) Uani 1 1 d . .
C41 C 0.0234(2) 0.3025(2) -0.0433(2) 0.0200(7) Uani 1 1 d . .
H41 H -0.0365 0.2943 -0.0998 0.024 Uiso 1 1 calc R U
F41 F 0.22938(16) 0.37069(15) 0.58726(13) 0.0449(6) Uani 1 1 d . .
C42 C 0.1685(2) 0.3658(2) -0.1295(2) 0.0204(7) Uani 1 1 d . .
H42 H 0.2176 0.4355 -0.0705 0.024 Uiso 1 1 calc R U
F42 F 0.32547(15) 0.28114(14) 0.60962(12) 0.0368(5) Uani 1 1 d . .
C43 C -0.0254(3) 0.2234(3) -0.0123(3) 0.0373(9) Uani 1 1 d . .
H43A H -0.0812 0.2363 0.0049 0.056 Uiso 1 1 calc R U
H43B H 0.0307 0.2305 0.0443 0.056 Uiso 1 1 calc R U
H43C H -0.0571 0.1521 -0.0661 0.056 Uiso 1 1 calc R U
F43 F 0.33642(15) 0.35681(15) 0.51352(14) 0.0439(5) Uani 1 1 d . .
C44 C 0.0704(2) 0.4146(2) 0.0373(2) 0.0266(8) Uani 1 1 d . .
H44A H 0.0134 0.4275 0.0525 0.040 Uiso 1 1 calc R U
H44B H 0.1019 0.4641 0.0157 0.040 Uiso 1 1 calc R U
H44C H 0.1261 0.4243 0.0958 0.040 Uiso 1 1 calc R U
F44 F 0.25377(16) 0.18168(15) 0.44691(13) 0.0492(6) Uani 1 1 d . .
C45 C 0.0781(3) 0.3794(3) -0.1932(2) 0.0313(8) Uani 1 1 d . .
H45A H 0.1075 0.4261 -0.2182 0.047 Uiso 1 1 calc R U
H45B H 0.0446 0.4101 -0.1543 0.047 Uiso 1 1 calc R U
H45C H 0.0242 0.3107 -0.2479 0.047 Uiso 1 1 calc R U
F45 F 0.15703(14) 0.26990(14) 0.42467(12) 0.0344(5) Uani 1 1 d . .
C46 C 0.2338(3) 0.3353(3) -0.1826(2) 0.0306(8) Uani 1 1 d . .
H46A H 0.2730 0.3943 -0.1909 0.046 Uiso 1 1 calc R U
H46B H 0.1855 0.2741 -0.2466 0.046 Uiso 1 1 calc R U
H46C H 0.2850 0.3178 -0.1444 0.046 Uiso 1 1 calc R U
F46 F 0.14690(16) 0.19450(17) 0.52115(15) 0.0614(7) Uani 1 1 d . .
C51 C 0.8514(2) 0.4904(2) 0.6168(2) 0.0177(7) Uani 1 1 d . .
H51 H 0.8372 0.4900 0.5526 0.021 Uiso 1 1 calc R U
C52 C 0.6256(2) 0.3599(2) 0.5662(2) 0.0214(7) Uani 1 1 d . .
H52 H 0.6326 0.4176 0.6249 0.026 Uiso 1 1 calc R U
C53 C 0.9671(2) 0.5058(2) 0.6628(2) 0.0247(8) Uani 1 1 d . .
H53A H 1.0125 0.5534 0.6469 0.037 Uiso 1 1 calc R U
H53B H 0.9694 0.4378 0.6372 0.037 Uiso 1 1 calc R U
H53C H 0.9936 0.5362 0.7337 0.037 Uiso 1 1 calc R U
C54 C 0.8370(3) 0.5811(2) 0.6799(2) 0.0316(8) Uani 1 1 d . .
H54A H 0.8916 0.6477 0.6934 0.047 Uiso 1 1 calc R U
H54B H 0.8446 0.5798 0.7414 0.047 Uiso 1 1 calc R U
H54C H 0.7653 0.5746 0.6456 0.047 Uiso 1 1 calc R U
C55 C 0.5832(3) 0.3805(3) 0.4803(2) 0.0306(8) Uani 1 1 d . .
H55A H 0.5162 0.3864 0.4744 0.046 Uiso 1 1 calc R U
H55B H 0.5696 0.3222 0.4203 0.046 Uiso 1 1 calc R U
H55C H 0.6366 0.4462 0.4910 0.046 Uiso 1 1 calc R U
C56 C 0.5456(2) 0.2569(2) 0.5509(2) 0.0287(8) Uani 1 1 d . .
H56A H 0.4775 0.2604 0.5443 0.043 Uiso 1 1 calc R U
H56B H 0.5743 0.2454 0.6070 0.043 Uiso 1 1 calc R U
H56C H 0.5335 0.1988 0.4916 0.043 Uiso 1 1 calc R U
C61 C 0.8466(2) 0.0245(2) 0.4396(2) 0.0172(7) Uani 1 1 d . .
H61 H 0.8257 -0.0502 0.4267 0.021 Uiso 1 1 calc R U
C62 C 0.6287(2) -0.0371(2) 0.2985(2) 0.0167(7) Uani 1 1 d . .
H62 H 0.6608 -0.0161 0.2574 0.020 Uiso 1 1 calc R U
C63 C 0.9319(2) 0.0946(2) 0.5455(2) 0.0240(7) Uani 1 1 d . .
H63A H 0.9955 0.0815 0.5538 0.036 Uiso 1 1 calc R U
H63B H 0.9029 0.0786 0.5889 0.036 Uiso 1 1 calc R U
H63C H 0.9518 0.1686 0.5617 0.036 Uiso 1 1 calc R U
C64 C 0.8914(2) 0.0387(2) 0.3688(2) 0.0224(7) Uani 1 1 d . .
H64A H 0.9534 0.0226 0.3789 0.034 Uiso 1 1 calc R U
H64B H 0.9139 0.1115 0.3801 0.034 Uiso 1 1 calc R U
H64C H 0.8359 -0.0089 0.3017 0.034 Uiso 1 1 calc R U
C65 C 0.6028(3) -0.1529(2) 0.2675(2) 0.0274(8) Uani 1 1 d . .
H65A H 0.5526 -0.1953 0.1982 0.041 Uiso 1 1 calc R U
H65B H 0.5701 -0.1759 0.3060 0.041 Uiso 1 1 calc R U
H65C H 0.6691 -0.1615 0.2786 0.041 Uiso 1 1 calc R U
C66 C 0.5282(2) -0.0196(2) 0.2811(2) 0.0276(8) Uani 1 1 d . .
H66A H 0.4783 -0.0609 0.2116 0.041 Uiso 1 1 calc R U
H66B H 0.5477 0.0552 0.3014 0.041 Uiso 1 1 calc R U
H66C H 0.4937 -0.0416 0.3189 0.041 Uiso 1 1 calc R U
C23 C 0.7652(2) 0.2518(2) 0.6902(2) 0.0161(7) Uani 1 1 d . .
O23 O 0.77642(15) 0.17079(14) 0.30729(13) 0.0169(5) Uani 1 1 d . .

loop_
_atom_site_aniso_label
_atom_site_aniso_U_11
_atom_site_aniso_U_22
_atom_site_aniso_U_33
_atom_site_aniso_U_23
_atom_site_aniso_U_13
_atom_site_aniso_U_12
Ni1 0.0115(2) 0.0106(2) 0.0122(2) 0.00500(16) 0.00284(16) 0.00397(16)
N1 0.0147(14) 0.0110(13) 0.0130(13) 0.0023(11) 0.0020(11) 0.0036(11)
Ni2 0.0138(2) 0.0120(2) 0.0120(2) 0.00680(16) 0.00674(16) 0.00619(16)
N2 0.0177(14) 0.0150(13) 0.0149(13) 0.0079(11) 0.0085(11) 0.0083(11)
P3 0.0159(4) 0.0217(5) 0.0174(4) 0.0106(4) 0.0064(4) 0.0067(4)
P4 0.0162(4) 0.0165(4) 0.0194(4) 0.0067(4) 0.0040(4) 0.0059(4)
P11 0.0124(4) 0.0127(4) 0.0157(4) 0.0076(3) 0.0044(3) 0.0052(3)
C11 0.0163(17) 0.0140(16) 0.0239(18) 0.0096(14) 0.0047(14) 0.0035(14)
O11 0.0153(12) 0.0132(11) 0.0176(11) 0.0052(9) -0.0017(9) 0.0009(9)
P12 0.0151(4) 0.0155(4) 0.0133(4) 0.0069(3) 0.0042(3) 0.0072(3)
C12 0.0183(17) 0.0230(18) 0.0148(16) 0.0058(14) 0.0025(14) 0.0083(14)
O12 0.0216(12) 0.0171(11) 0.0246(12) 0.0106(10) 0.0160(10) 0.0098(9)
P13 0.0119(4) 0.0117(4) 0.0145(4) 0.0062(3) 0.0047(3) 0.0042(3)
C13 0.0154(17) 0.0135(16) 0.0217(17) 0.0087(14) 0.0083(14) 0.0060(14)
O13 0.0182(11) 0.0087(10) 0.0224(11) 0.0062(9) 0.0117(9) 0.0051(9)
C14 0.0170(17) 0.0123(16) 0.0185(17) 0.0025(13) 0.0071(14) 0.0022(14)
C15 0.0136(17) 0.0180(17) 0.0126(16) -0.0003(13) 0.0019(13) 0.0024(14)
C19 0.041(2) 0.0130(17) 0.038(2) 0.0128(15) 0.0231(17) 0.0104(16)
C18 0.037(2) 0.0263(19) 0.050(2) 0.0225(18) 0.0338(19) 0.0210(17)
C17 0.0189(19) 0.024(2) 0.033(2) 0.0013(16) -0.0111(16) -0.0003(16)
C16 0.0155(17) 0.0181(17) 0.0105(15) 0.0022(13) 0.0035(13) 0.0066(14)
P21 0.0151(4) 0.0140(4) 0.0136(4) 0.0059(3) 0.0071(3) 0.0072(3)
C21 0.0179(17) 0.0198(17) 0.0131(16) 0.0064(13) 0.0076(13) 0.0095(14)
O21 0.0126(11) 0.0147(11) 0.0183(11) 0.0085(9) 0.0074(9) 0.0045(9)
P22 0.0166(4) 0.0117(4) 0.0140(4) 0.0067(3) 0.0064(3) 0.0066(3)
C22 0.0261(19) 0.0167(17) 0.0274(18) 0.0152(15) 0.0156(15) 0.0096(14)
O22 0.0207(12) 0.0242(12) 0.0246(12) 0.0182(10) 0.0131(10) 0.0155(10)
P23 0.0143(4) 0.0127(4) 0.0135(4) 0.0071(3) 0.0065(3) 0.0066(3)
C24 0.0242(18) 0.0304(19) 0.0158(17) 0.0135(15) 0.0115(14) 0.0141(15)
C25 0.0265(19) 0.0250(18) 0.0250(18) 0.0201(15) 0.0174(15) 0.0143(15)
C26 0.0205(17) 0.0165(16) 0.0225(17) 0.0129(14) 0.0111(14) 0.0081(14)
C27 0.0155(18) 0.0305(19) 0.033(2) 0.0164(16) 0.0111(15) 0.0092(15)
C28 0.036(2) 0.036(2) 0.032(2) 0.0270(17) 0.0170(17) 0.0223(17)
C29 0.036(2) 0.0218(18) 0.0164(17) 0.0088(14) 0.0172(15) 0.0100(16)
C31 0.0165(17) 0.0185(16) 0.0159(16) 0.0087(13) 0.0075(13) 0.0089(14)
F31 0.0358(12) 0.0289(11) 0.0524(13) 0.0056(10) 0.0183(11) 0.0152(10)
C32 0.0158(16) 0.0141(16) 0.0190(16) 0.0080(13) 0.0078(13) 0.0070(13)
F32 0.0309(12) 0.0456(12) 0.0408(12) 0.0319(10) 0.0182(10) 0.0078(10)
C33 0.0270(19) 0.0254(18) 0.0249(18) 0.0171(15) 0.0135(15) 0.0133(15)
F33 0.0184(11) 0.0612(14) 0.0331(11) 0.0312(11) 0.0037(9) 0.0112(10)
C34 0.034(2) 0.0304(19) 0.0262(19) 0.0180(16) 0.0189(16) 0.0200(17)
F34 0.0367(13) 0.0351(12) 0.0479(13) -0.0026(10) 0.0183(11) 0.0144(10)
C35 0.0200(18) 0.0274(19) 0.037(2) 0.0212(16) 0.0166(16) 0.0136(15)
F35 0.0241(11) 0.0578(14) 0.0390(12) 0.0347(11) 0.0129(9) 0.0051(10)
C36 0.027(2) 0.0280(19) 0.0192(18) 0.0045(15) 0.0112(15) 0.0111(16)
F36 0.0223(11) 0.0509(13) 0.0306(11) 0.0249(10) 0.0035(9) 0.0167(10)
C41 0.0117(16) 0.0238(18) 0.0213(17) 0.0087(15) 0.0040(13) 0.0091(14)
F41 0.0425(13) 0.0464(13) 0.0331(12) 0.0015(10) 0.0105(10) 0.0302(11)
C42 0.0191(18) 0.0213(17) 0.0192(17) 0.0135(14) 0.0037(14) 0.0068(14)
F42 0.0346(12) 0.0355(11) 0.0250(11) 0.0139(9) -0.0033(9) 0.0132(10)
C43 0.042(2) 0.035(2) 0.059(3) 0.027(2) 0.039(2) 0.0230(19)
F43 0.0304(12) 0.0462(13) 0.0435(13) 0.0235(11) 0.0144(10) 0.0013(10)
C44 0.0207(18) 0.0284(19) 0.0294(19) 0.0075(16) 0.0116(15) 0.0156(16)
F44 0.0542(14) 0.0399(12) 0.0304(12) -0.0034(10) -0.0012(10) 0.0354(11)
C45 0.030(2) 0.032(2) 0.0272(19) 0.0206(17) 0.0022(16) 0.0100(17)
F45 0.0330(12) 0.0392(12) 0.0260(11) 0.0121(9) 0.0027(9) 0.0237(10)
C46 0.030(2) 0.040(2) 0.0285(19) 0.0228(17) 0.0171(16) 0.0112(17)
F46 0.0355(13) 0.0608(15) 0.0552(15) 0.0332(13) 0.0086(11) -0.0150(11)
C51 0.0249(18) 0.0129(16) 0.0153(16) 0.0060(13) 0.0097(14) 0.0082(14)
C52 0.0206(18) 0.0276(18) 0.0221(17) 0.0110(15) 0.0126(14) 0.0156(15)
C53 0.0204(18) 0.0190(17) 0.0224(18) 0.0094(15) 0.0042(14) -0.0011(14)
C54 0.048(2) 0.0162(18) 0.0275(19) 0.0074(15) 0.0169(17) 0.0140(17)
C55 0.024(2) 0.047(2) 0.034(2) 0.0236(18) 0.0138(16) 0.0253(18)
C56 0.0165(18) 0.038(2) 0.035(2) 0.0185(17) 0.0128(16) 0.0126(16)
C61 0.0208(17) 0.0136(16) 0.0165(16) 0.0067(13) 0.0054(14) 0.0100(14)
C62 0.0183(17) 0.0128(16) 0.0143(16) 0.0056(13) 0.0037(13) 0.0053(13)
C63 0.0208(18) 0.034(2) 0.0187(17) 0.0129(15) 0.0057(14) 0.0153(16)
C64 0.0239(18) 0.0257(18) 0.0204(17) 0.0105(15) 0.0088(14) 0.0154(15)
C65 0.030(2) 0.0164(17) 0.0194(18) 0.0041(14) 0.0005(15) 0.0057(15)
C66 0.0194(18) 0.0254(19) 0.0297(19) 0.0132(16) 0.0028(15) 0.0072(15)
C23 0.0161(17) 0.0219(17) 0.0140(16) 0.0089(14) 0.0078(13) 0.0112(14)
O23 0.0253(12) 0.0152(11) 0.0150(11) 0.0081(9) 0.0141(9) 0.0081(9)

loop_
_atom_type_symbol
_atom_type_description
_atom_type_scat_dispersion_real
_atom_type_scat_dispersion_imag
_atom_type_scat_source
C C 0.0033 0.0016 'International Tables Vol C Tables 4.2.6.8 and 6.1.1.4'
H H 0.0000 0.0000 'International Tables Vol C Tables 4.2.6.8 and 6.1.1.4'
N N 0.0061 0.0033 'International Tables Vol C Tables 4.2.6.8 and 6.1.1.4'
O O 0.0106 0.0060 'International Tables Vol C Tables 4.2.6.8 and 6.1.1.4'
F F 0.0171 0.0103 'International Tables Vol C Tables 4.2.6.8 and 6.1.1.4'
P P 0.1023 0.0942 'International Tables Vol C Tables 4.2.6.8 and 6.1.1.4'
Ni Ni 0.3393 1.1124 'International Tables Vol C Tables 4.2.6.8 and 6.1.1.4'

loop_
_geom_angle_atom_site_label_1
_geom_angle_atom_site_label_2
_geom_angle_atom_site_label_3
_geom_angle
N1 Ni1 P13 174.34(8)
N1 Ni1 P12 83.01(7)
P13 Ni1 P12 96.75(3)
N1 Ni1 P11 83.88(7)
P13 Ni1 P11 96.66(3)
P12 Ni1 P11 166.38(3)
C16 N1 C13 107.0(2)
C16 N1 Ni1 126.57(19)
C13 N1 Ni1 126.40(19)
N2 Ni2 P23 174.60(8)
N2 Ni2 P21 82.54(7)
P23 Ni2 P21 95.33(3)
N2 Ni2 P22 83.58(7)
P23 Ni2 P22 98.99(3)
P21 Ni2 P22 164.94(3)
C26 N2 C23 107.3(2)
C26 N2 Ni2 126.56(19)
C23 N2 Ni2 126.17(18)
F32 P3 F31 90.04(11)
F32 P3 F33 89.63(10)
F31 P3 F33 90.66(11)
F32 P3 F34 90.51(11)
F31 P3 F34 179.35(12)
F33 P3 F34 89.68(11)
F32 P3 F35 179.71(12)
F31 P3 F35 90.21(11)
F33 P3 F35 90.51(10)
F34 P3 F35 89.24(11)
F32 P3 F36 90.68(10)
F31 P3 F36 89.66(10)
F33 P3 F36 179.55(12)
F34 P3 F36 89.99(11)
F35 P3 F36 89.18(10)
F46 P4 F44 90.37(13)
F46 P4 F45 90.32(11)
F44 P4 F45 89.56(10)
F46 P4 F41 90.74(13)
F44 P4 F41 178.89(13)
F45 P4 F41 90.39(10)
F46 P4 F43 179.50(13)
F44 P4 F43 89.57(12)
F45 P4 F43 90.17(11)
F41 P4 F43 89.32(11)
F46 P4 F42 90.14(11)
F44 P4 F42 90.43(10)
F45 P4 F42 179.54(13)
F41 P4 F42 89.61(10)
F43 P4 F42 89.37(11)
C11 P11 C32 108.60(14)
C11 P11 C31 105.56(13)
C32 P11 C31 107.64(13)
C11 P11 Ni1 102.30(9)
C32 P11 Ni1 110.43(9)
C31 P11 Ni1 121.52(9)
C13 C11 P11 106.78(19)
C13 C11 H11A 110.4
P11 C11 H11A 110.4
C13 C11 H11B 110.4
P11 C11 H11B 110.4
H11A C11 H11B 108.6
C17 O11 P13 122.98(18)
C12 P12 C42 105.68(14)
C12 P12 C41 103.29(14)
C42 P12 C41 107.84(14)
C12 P12 Ni1 102.35(10)
C42 P12 Ni1 123.20(10)
C41 P12 Ni1 112.29(10)
C16 C12 P12 106.21(19)
C16 C12 H12A 110.5
P12 C12 H12A 110.5
C16 C12 H12B 110.5
P12 C12 H12B 110.5
H12A C12 H12B 108.7
C18 O12 P13 119.44(17)
O13 P13 O11 106.93(10)
O13 P13 O12 99.99(10)
O11 P13 O12 104.85(11)
O13 P13 Ni1 115.90(8)
O11 P13 Ni1 111.65(8)
O12 P13 Ni1 116.26(8)
C14 C13 N1 109.2(2)
C14 C13 C11 133.8(3)
N1 C13 C11 116.9(2)
C19 O13 P13 126.32(18)
C13 C14 C15 107.1(3)
C13 C14 H14 126.4
C15 C14 H14 126.4
C16 C15 C14 107.0(2)
C16 C15 H15 126.5
C14 C15 H15 126.5
O13 C19 H19A 109.5
O13 C19 H19B 109.5
H19A C19 H19B 109.5
O13 C19 H19C 109.5
H19A C19 H19C 109.5
H19B C19 H19C 109.5
O12 C18 H18A 109.5
O12 C18 H18B 109.5
H18A C18 H18B 109.5
O12 C18 H18C 109.5
H18A C18 H18C 109.5
H18B C18 H18C 109.5
O11 C17 H17A 109.5
O11 C17 H17B 109.5
H17A C17 H17B 109.5
O11 C17 H17C 109.5
H17A C17 H17C 109.5
H17B C17 H17C 109.5
C15 C16 N1 109.6(2)
C15 C16 C12 133.3(3)
N1 C16 C12 117.0(2)
C21 P21 C51 105.22(13)
C21 P21 C52 103.59(14)
C51 P21 C52 107.77(13)
C21 P21 Ni2 101.95(9)
C51 P21 Ni2 122.70(10)
C52 P21 Ni2 113.37(10)
C23 C21 P21 105.87(19)
C23 C21 H21A 110.6
P21 C21 H21A 110.6
C23 C21 H21B 110.6
P21 C21 H21B 110.6
H21A C21 H21B 108.7
C27 O21 P23 119.71(17)
C22 P22 C61 103.95(13)
C22 P22 C62 105.75(14)
C61 P22 C62 107.19(13)
C22 P22 Ni2 101.52(10)
C61 P22 Ni2 116.94(10)
C62 P22 Ni2 119.53(9)
C26 C22 P22 106.88(19)
C26 C22 H22A 110.3
P22 C22 H22A 110.3
C26 C22 H22B 110.3
P22 C22 H22B 110.3
H22A C22 H22B 108.6
C28 O22 P23 126.05(19)
O22 P23 O23 108.64(11)
O22 P23 O21 100.20(10)
O23 P23 O21 104.72(10)
O22 P23 Ni2 112.61(8)
O23 P23 Ni2 113.74(7)
O21 P23 Ni2 115.79(7)
C23 C24 C25 107.2(3)
C23 C24 H24 126.4
C25 C24 H24 126.4
C26 C25 C24 107.1(3)
C26 C25 H25 126.5
C24 C25 H25 126.5
C25 C26 N2 109.4(3)
C25 C26 C22 134.1(3)
N2 C26 C22 116.4(2)
O21 C27 H27A 109.5
O21 C27 H27B 109.5
H27A C27 H27B 109.5
O21 C27 H27C 109.5
H27A C27 H27C 109.5
H27B C27 H27C 109.5
O22 C28 H28A 109.5
O22 C28 H28B 109.5
H28A C28 H28B 109.5
O22 C28 H28C 109.5
H28A C28 H28C 109.5
H28B C28 H28C 109.5
O23 C29 H29A 109.5
O23 C29 H29B 109.5
H29A C29 H29B 109.5
O23 C29 H29C 109.5
H29A C29 H29C 109.5
H29B C29 H29C 109.5
C34 C31 C33 109.0(2)
C34 C31 P11 110.61(19)
C33 C31 P11 113.6(2)
C34 C31 H31 107.8
C33 C31 H31 107.8
P11 C31 H31 107.8
C35 C32 C36 110.8(2)
C35 C32 P11 115.6(2)
C36 C32 P11 110.1(2)
C35 C32 H32 106.6
C36 C32 H32 106.6
P11 C32 H32 106.6
C31 C33 H33A 109.5
C31 C33 H33B 109.5
H33A C33 H33B 109.5
C31 C33 H33C 109.5
H33A C33 H33C 109.5
H33B C33 H33C 109.5
C31 C34 H34A 109.5
C31 C34 H34B 109.5
H34A C34 H34B 109.5
C31 C34 H34C 109.5
H34A C34 H34C 109.5
H34B C34 H34C 109.5
C32 C35 H35A 109.5
C32 C35 H35B 109.5
H35A C35 H35B 109.5
C32 C35 H35C 109.5
H35A C35 H35C 109.5
H35B C35 H35C 109.5
C32 C36 H36A 109.5
C32 C36 H36B 109.5
H36A C36 H36B 109.5
C32 C36 H36C 109.5
H36A C36 H36C 109.5
H36B C36 H36C 109.5
C43 C41 C44 111.1(3)
C43 C41 P12 110.2(2)
C44 C41 P12 114.1(2)
C43 C41 H41 107.0
C44 C41 H41 107.0
P12 C41 H41 107.0
C46 C42 C45 110.7(2)
C46 C42 P12 111.3(2)
C45 C42 P12 112.1(2)
C46 C42 H42 107.5
C45 C42 H42 107.5
P12 C42 H42 107.5
C41 C43 H43A 109.5
C41 C43 H43B 109.5
H43A C43 H43B 109.5
C41 C43 H43C 109.5
H43A C43 H43C 109.5
H43B C43 H43C 109.5
C41 C44 H44A 109.5
C41 C44 H44B 109.5
H44A C44 H44B 109.5
C41 C44 H44C 109.5
H44A C44 H44C 109.5
H44B C44 H44C 109.5
C42 C45 H45A 109.5
C42 C45 H45B 109.5
H45A C45 H45B 109.5
C42 C45 H45C 109.5
H45A C45 H45C 109.5
H45B C45 H45C 109.5
C42 C46 H46A 109.5
C42 C46 H46B 109.5
H46A C46 H46B 109.5
C42 C46 H46C 109.5
H46A C46 H46C 109.5
H46B C46 H46C 109.5
C54 C51 C53 110.6(2)
C54 C51 P21 113.2(2)
C53 C51 P21 109.45(19)
C54 C51 H51 107.8
C53 C51 H51 107.8
P21 C51 H51 107.8
C56 C52 C55 110.9(3)
C56 C52 P21 110.6(2)
C55 C52 P21 113.6(2)
C56 C52 H52 107.1
C55 C52 H52 107.1
P21 C52 H52 107.1
C51 C53 H53A 109.5
C51 C53 H53B 109.5
H53A C53 H53B 109.5
C51 C53 H53C 109.5
H53A C53 H53C 109.5
H53B C53 H53C 109.5
C51 C54 H54A 109.5
C51 C54 H54B 109.5
H54A C54 H54B 109.5
C51 C54 H54C 109.5
H54A C54 H54C 109.5
H54B C54 H54C 109.5
C52 C55 H55A 109.5
C52 C55 H55B 109.5
H55A C55 H55B 109.5
C52 C55 H55C 109.5
H55A C55 H55C 109.5
H55B C55 H55C 109.5
C52 C56 H56A 109.5
C52 C56 H56B 109.5
H56A C56 H56B 109.5
C52 C56 H56C 109.5
H56A C56 H56C 109.5
H56B C56 H56C 109.5
C64 C61 C63 111.4(2)
C64 C61 P22 114.26(19)
C63 C61 P22 108.94(19)
C64 C61 H61 107.3
C63 C61 H61 107.3
P22 C61 H61 107.3
C66 C62 C65 111.7(2)
C66 C62 P22 110.1(2)
C65 C62 P22 111.79(19)
C66 C62 H62 107.7
C65 C62 H62 107.7
P22 C62 H62 107.7
C61 C63 H63A 109.5
C61 C63 H63B 109.5
H63A C63 H63B 109.5
C61 C63 H63C 109.5
H63A C63 H63C 109.5
H63B C63 H63C 109.5
C61 C64 H64A 109.5
C61 C64 H64B 109.5
H64A C64 H64B 109.5
C61 C64 H64C 109.5
H64A C64 H64C 109.5
H64B C64 H64C 109.5
C62 C65 H65A 109.5
C62 C65 H65B 109.5
H65A C65 H65B 109.5
C62 C65 H65C 109.5
H65A C65 H65C 109.5
H65B C65 H65C 109.5
C62 C66 H66A 109.5
C62 C66 H66B 109.5
H66A C66 H66B 109.5
C62 C66 H66C 109.5
H66A C66 H66C 109.5
H66B C66 H66C 109.5
C24 C23 N2 109.0(2)
C24 C23 C21 134.4(3)
N2 C23 C21 116.5(2)
C29 O23 P23 124.64(17)

loop_
_geom_bond_atom_site_label_1
_geom_bond_atom_site_label_2
_geom_bond_distance
Ni1 N1 1.845(2)
Ni1 P13 2.1106(8)
Ni1 P12 2.2131(8)
Ni1 P11 2.2163(8)
N1 C16 1.376(3)
N1 C13 1.384(3)
Ni2 N2 1.848(2)
Ni2 P23 2.1137(8)
Ni2 P21 2.2075(8)
Ni2 P22 2.2174(8)
N2 C26 1.372(3)
N2 C23 1.385(3)
P3 F32 1.5842(18)
P3 F31 1.5854(19)
P3 F33 1.5870(18)
P3 F34 1.591(2)
P3 F35 1.5912(18)
P3 F36 1.5929(18)
P4 F46 1.571(2)
P4 F44 1.5820(19)
P4 F45 1.5872(18)
P4 F41 1.5891(19)
P4 F43 1.5904(19)
P4 F42 1.5929(18)
P11 C11 1.829(3)
P11 C32 1.831(3)
P11 C31 1.832(3)
C11 C13 1.490(4)
C11 H11A 0.9900
C11 H11B 0.9900
O11 C17 1.441(3)
O11 P13 1.5794(19)
P12 C12 1.826(3)
P12 C42 1.829(3)
P12 C41 1.831(3)
C12 C16 1.488(4)
C12 H12A 0.9900
C12 H12B 0.9900
O12 C18 1.454(3)
O12 P13 1.5873(19)
P13 O13 1.5715(19)
C13 C14 1.360(4)
O13 C19 1.453(3)
C14 C15 1.421(4)
C14 H14 0.9500
C15 C16 1.358(4)
C15 H15 0.9500
C19 H19A 0.9800
C19 H19B 0.9800
C19 H19C 0.9800
C18 H18A 0.9800
C18 H18B 0.9800
C18 H18C 0.9800
C17 H17A 0.9800
C17 H17B 0.9800
C17 H17C 0.9800
P21 C21 1.826(3)
P21 C51 1.829(3)
P21 C52 1.841(3)
C21 C23 1.483(4)
C21 H21A 0.9900
C21 H21B 0.9900
O21 C27 1.449(3)
O21 P23 1.5898(19)
P22 C22 1.825(3)
P22 C61 1.828(3)
P22 C62 1.829(3)
C22 C26 1.487(4)
C22 H22A 0.9900
C22 H22B 0.9900
O22 C28 1.446(3)
O22 P23 1.5667(19)
P23 O23 1.5763(19)
C24 C23 1.361(4)
C24 C25 1.416(4)
C24 H24 0.9500
C25 C26 1.364(4)
C25 H25 0.9500
C27 H27A 0.9800
C27 H27B 0.9800
C27 H27C 0.9800
C28 H28A 0.9800
C28 H28B 0.9800
C28 H28C 0.9800
C29 O23 1.448(3)
C29 H29A 0.9800
C29 H29B 0.9800
C29 H29C 0.9800
C31 C34 1.525(4)
C31 C33 1.530(4)
C31 H31 1.0000
C32 C35 1.522(4)
C32 C36 1.529(4)
C32 H32 1.0000
C33 H33A 0.9800
C33 H33B 0.9800
C33 H33C 0.9800
C34 H34A 0.9800
C34 H34B 0.9800
C34 H34C 0.9800
C35 H35A 0.9800
C35 H35B 0.9800
C35 H35C 0.9800
C36 H36A 0.9800
C36 H36B 0.9800
C36 H36C 0.9800
C41 C43 1.516(4)
C41 C44 1.523(4)
C41 H41 1.0000
C42 C46 1.521(4)
C42 C45 1.528(4)
C42 H42 1.0000
C43 H43A 0.9800
C43 H43B 0.9800
C43 H43C 0.9800
C44 H44A 0.9800
C44 H44B 0.9800
C44 H44C 0.9800
C45 H45A 0.9800
C45 H45B 0.9800
C45 H45C 0.9800
C46 H46A 0.9800
C46 H46B 0.9800
C46 H46C 0.9800
C51 C54 1.517(4)
C51 C53 1.530(4)
C51 H51 1.0000
C52 C56 1.523(4)
C52 C55 1.525(4)
C52 H52 1.0000
C53 H53A 0.9800
C53 H53B 0.9800
C53 H53C 0.9800
C54 H54A 0.9800
C54 H54B 0.9800
C54 H54C 0.9800
C55 H55A 0.9800
C55 H55B 0.9800
C55 H55C 0.9800
C56 H56A 0.9800
C56 H56B 0.9800
C56 H56C 0.9800
C61 C64 1.521(4)
C61 C63 1.532(4)
C61 H61 1.0000
C62 C66 1.518(4)
C62 C65 1.529(4)
C62 H62 1.0000
C63 H63A 0.9800
C63 H63B 0.9800
C63 H63C 0.9800
C64 H64A 0.9800
C64 H64B 0.9800
C64 H64C 0.9800
C65 H65A 0.9800
C65 H65B 0.9800
C65 H65C 0.9800
C66 H66A 0.9800
C66 H66B 0.9800
C66 H66C 0.9800
